data_1574788
loop_
_publ_author_name
'Knez, Damijan'
'\<Sterman, Andrej'
'Sosi\<c, Izidor'
'Perdih, Franc'
'Nu\~nez, Gonzalo D.'
'Knafli\<c, Tilen'
'Ar\<con, Denis'
'Besora, Maria'
'Carb\'o, Jorge J.'
'Fern\'andez, Elena'
'\<Casar, Zdenko'

_publ_section_title
;
 Access to amidines via C(sp2)--N coupling of trifluoroborate-iminiums
 with N-fluorobenzenesulfonimide
;
_journal_issue 26
_journal_name_full 'Chemical Science'
_journal_page_first 12012
_journal_page_last 12023
_journal_paper_doi 10.1039/D5SC02912K
_journal_volume 16
_journal_year 2025
_chemical_formula_moiety 'C15 H16 N2 O3 S'
_chemical_formula_sum 'C15 H16 N2 O3 S'
_chemical_formula_weight 304.36
_space_group_crystal_system monoclinic
_space_group_IT_number 4
_space_group_name_Hall 'P 2yb'
_space_group_name_H-M_alt 'P 1 21 1'
_atom_sites_solution_hydrogens mixed
_atom_sites_solution_primary dual
_audit_creation_method SHELXL-2018/3
_audit_update_record
;
2024-11-08 deposited with the CCDC.	2025-05-22 downloaded from the CCDC.
;
_cell_angle_alpha 90
_cell_angle_beta 97.198(2)
_cell_angle_gamma 90
_cell_formula_units_Z 2
_cell_length_a 7.8160(2)
_cell_length_b 5.54900(10)
_cell_length_c 16.7197(4)
_cell_measurement_reflns_used 6023
_cell_measurement_temperature 150.00(10)
_cell_measurement_theta_max 76.2050
_cell_measurement_theta_min 5.3020
_cell_volume 719.43(3)
_computing_cell_refinement 'CrysAlisPro 1.171.43.95a (Rigaku OD, 2023)'
_computing_data_collection 'CrysAlisPro 1.171.43.95a (Rigaku OD, 2023)'
_computing_data_reduction 'CrysAlisPro 1.171.43.95a (Rigaku OD, 2023)'
_computing_structure_refinement 'SHELXL-2018/3 (Sheldrick, 2018)'
_computing_structure_solution 'SHELXT 2018/2 (Sheldrick, 2018)'
_diffrn_ambient_temperature 150.00(10)
_diffrn_detector 'CCD plate'
_diffrn_detector_area_resol_mean 10.4933
_diffrn_detector_type Atlas
_diffrn_measured_fraction_theta_full 1.000
_diffrn_measured_fraction_theta_max 1.000
_diffrn_measurement_device 'four-circle diffractometer'
_diffrn_measurement_device_type 'SuperNova, Dual, Cu at zero, Atlas'
_diffrn_measurement_method '\w scans'
_diffrn_radiation_type CuK\a
_diffrn_radiation_wavelength 1.54184
_diffrn_reflns_av_R_equivalents 0.0575
_diffrn_reflns_av_unetI/netI 0.0392
_diffrn_reflns_Laue_measured_fraction_full 1.000
_diffrn_reflns_Laue_measured_fraction_max 1.000
_diffrn_reflns_limit_h_max 9
_diffrn_reflns_limit_h_min -9
_diffrn_reflns_limit_k_max 5
_diffrn_reflns_limit_k_min -6
_diffrn_reflns_limit_l_max 20
_diffrn_reflns_limit_l_min -20
_diffrn_reflns_number 7568
_diffrn_reflns_point_group_measured_fraction_full 0.873
_diffrn_reflns_point_group_measured_fraction_max 0.870
_diffrn_reflns_theta_full 67.684
_diffrn_reflns_theta_max 70.072
_diffrn_reflns_theta_min 2.664
_diffrn_source 'micro-focus sealed X-ray tube'
_exptl_absorpt_coefficient_mu 2.109
_exptl_absorpt_correction_T_max 1.00000
_exptl_absorpt_correction_T_min 0.00807
_exptl_absorpt_correction_type multi-scan
_exptl_absorpt_process_details
;
CrysAlisPro 1.171.43.95a (Rigaku Oxford Diffraction, 2023)
Empirical absorption correction using spherical harmonics,
implemented in SCALE3 ABSPACK scaling algorithm.
;
_exptl_crystal_colour colourless
_exptl_crystal_density_diffrn 1.405
_exptl_crystal_description needle
_exptl_crystal_F_000 320
_exptl_crystal_size_max 0.600
_exptl_crystal_size_mid 0.150
_exptl_crystal_size_min 0.100
_refine_diff_density_max 0.323
_refine_diff_density_min -0.564
_refine_diff_density_rms 0.061
_refine_ls_abs_structure_details
;
 Flack x determined using 803 quotients [(I+)-(I-)]/[(I+)+(I-)]
 (Parsons, Flack and Wagner, Acta Cryst. B69 (2013) 249-259).
;
_refine_ls_abs_structure_Flack 0.059(17)
_refine_ls_extinction_method none
_refine_ls_goodness_of_fit_ref 1.069
_refine_ls_hydrogen_treatment mixed
_refine_ls_matrix_type full
_refine_ls_number_parameters 198
_refine_ls_number_reflns 2399
_refine_ls_number_restraints 3
_refine_ls_restrained_S_all 1.069
_refine_ls_R_factor_all 0.0408
_refine_ls_R_factor_gt 0.0390
_refine_ls_shift/su_max 0.000
_refine_ls_shift/su_mean 0.000
_refine_ls_structure_factor_coef Fsqd
_refine_ls_weighting_details 'w=1/[\s^2^(Fo^2^)+(0.0689P)^2^+0.1074P] where P=(Fo^2^+2Fc^2^)/3'
_refine_ls_weighting_scheme calc
_refine_ls_wR_factor_gt 0.1033
_refine_ls_wR_factor_ref 0.1053
_reflns_Friedel_coverage 0.567
_reflns_Friedel_fraction_full 0.715
_reflns_Friedel_fraction_max 0.708
_reflns_number_gt 2301
_reflns_number_total 2399
_reflns_threshold_expression 'I > 2\s(I)'
_cod_data_source_file d5sc02912k2.cif
_cod_data_source_block structure2y-cua388
_cod_depositor_comments 'Adding full bibliography for 1574783--1574790.cif.'
_cod_original_sg_symbol_H-M 'P 21'
_cod_database_code 1574788
_shelx_shelxl_version_number 2018/3
_shelx_space_group_comment
;
The symmetry employed for this shelxl refinement is uniquely defined
by the following loop, which should always be used as a source of
symmetry information in preference to the above space-group names.
They are only intended as comments.
;
_shelx_estimated_absorpt_t_min 0.364
_shelx_estimated_absorpt_t_max 0.817

loop_
_space_group_symop_operation_xyz
'x, y, z'
'-x, y+1/2, -z'

loop_
_atom_site_label
_atom_site_type_symbol
_atom_site_fract_x
_atom_site_fract_y
_atom_site_fract_z
_atom_site_U_iso_or_equiv
_atom_site_adp_type
_atom_site_occupancy
_atom_site_site_symmetry_order
_atom_site_calc_flag
_atom_site_refinement_flags_posn
_atom_site_refinement_flags_adp
_atom_site_refinement_flags_occupancy
_atom_site_disorder_assembly
_atom_site_disorder_group
S1 S 0.14823(9) 0.58823(14) 0.78926(4) 0.0219(2) Uani 1 1 d . . . . .
O1 O 0.0191(3) 0.4149(4) 0.80569(13) 0.0268(5) Uani 1 1 d . . . . .
O2 O 0.1192(3) 0.8348(4) 0.81060(14) 0.0296(6) Uani 1 1 d . . . . .
O3 O 0.2982(4) 0.4528(5) 0.32982(14) 0.0376(7) Uani 1 1 d . . . . .
N1 N 0.1537(4) 0.1669(5) 0.68305(17) 0.0277(7) Uani 1 1 d D . . . .
H1A H 0.121(5) 0.135(8) 0.7301(12) 0.033 Uiso 1 1 d D U . . .
H1B H 0.172(5) 0.033(4) 0.657(2) 0.033 Uiso 1 1 d D U . . .
N2 N 0.1776(3) 0.5893(6) 0.69459(13) 0.0217(5) Uani 1 1 d . . . . .
C1 C 0.1816(4) 0.3831(6) 0.65495(19) 0.0207(6) Uani 1 1 d . . . . .
C2 C 0.2189(4) 0.4006(6) 0.57005(17) 0.0199(6) Uani 1 1 d . . . . .
C3 C 0.1617(4) 0.2241(6) 0.51321(19) 0.0241(7) Uani 1 1 d . . . . .
H3 H 0.102243 0.086579 0.529348 0.029 Uiso 1 1 calc R U . . .
C4 C 0.1909(4) 0.2480(7) 0.43388(19) 0.0270(7) Uani 1 1 d . . . . .
H4 H 0.150930 0.127005 0.395854 0.032 Uiso 1 1 calc R U . . .
C5 C 0.2782(4) 0.4473(7) 0.40910(18) 0.0251(7) Uani 1 1 d . . . . .
C6 C 0.3390(4) 0.6234(6) 0.46510(18) 0.0246(7) Uani 1 1 d . . . . .
H6 H 0.400181 0.759321 0.448949 0.030 Uiso 1 1 calc R U . . .
C7 C 0.3088(4) 0.5974(7) 0.54512(17) 0.0227(6) Uani 1 1 d . . . . .
H7 H 0.350474 0.716739 0.583414 0.027 Uiso 1 1 calc R U . . .
C8 C 0.3508(5) 0.6728(8) 0.2965(2) 0.0355(9) Uani 1 1 d . . . . .
H8A H 0.353400 0.652729 0.238428 0.053 Uiso 1 1 calc R U . . .
H8B H 0.466105 0.716310 0.322385 0.053 Uiso 1 1 calc R U . . .
H8C H 0.269066 0.800691 0.305739 0.053 Uiso 1 1 calc R U . . .
C9 C 0.3484(4) 0.4950(6) 0.84082(18) 0.0219(7) Uani 1 1 d . . . . .
C10 C 0.3579(4) 0.2840(6) 0.88597(18) 0.0245(7) Uani 1 1 d . . . . .
H10 H 0.257532 0.189927 0.889444 0.029 Uiso 1 1 calc R U . . .
C11 C 0.5166(4) 0.2129(7) 0.92596(19) 0.0280(7) Uani 1 1 d . . . . .
H11 H 0.523840 0.069210 0.957096 0.034 Uiso 1 1 calc R U . . .
C12 C 0.6645(4) 0.3478(7) 0.92127(19) 0.0276(7) Uani 1 1 d . . . . .
C13 C 0.6517(4) 0.5594(8) 0.87525(19) 0.0304(8) Uani 1 1 d . . . . .
H13 H 0.751932 0.653407 0.871419 0.036 Uiso 1 1 calc R U . . .
C14 C 0.4948(4) 0.6331(6) 0.83535(19) 0.0272(7) Uani 1 1 d . . . . .
H14 H 0.487172 0.777196 0.804404 0.033 Uiso 1 1 calc R U . . .
C15 C 0.8349(5) 0.2687(8) 0.9654(2) 0.0395(9) Uani 1 1 d . . . . .
H15A H 0.843017 0.320243 1.021816 0.059 Uiso 1 1 calc R U . . .
H15B H 0.928919 0.341683 0.940109 0.059 Uiso 1 1 calc R U . . .
H15C H 0.843804 0.092767 0.963026 0.059 Uiso 1 1 calc R U . . .

loop_
_atom_site_aniso_label
_atom_site_aniso_U_11
_atom_site_aniso_U_22
_atom_site_aniso_U_33
_atom_site_aniso_U_23
_atom_site_aniso_U_13
_atom_site_aniso_U_12
S1 0.0313(4) 0.0166(4) 0.0186(3) 0.0019(3) 0.0064(3) 0.0014(3)
O1 0.0312(12) 0.0242(14) 0.0269(12) 0.0039(10) 0.0106(9) -0.0014(10)
O2 0.0470(14) 0.0199(13) 0.0234(11) 0.0010(9) 0.0099(10) 0.0041(11)
O3 0.0576(17) 0.0368(17) 0.0198(12) -0.0007(11) 0.0102(11) -0.0036(13)
N1 0.0430(16) 0.0181(16) 0.0237(14) 0.0024(11) 0.0106(12) -0.0005(12)
N2 0.0313(12) 0.0155(12) 0.0185(11) 0.0001(13) 0.0035(9) -0.0013(13)
C1 0.0217(14) 0.0173(16) 0.0223(15) -0.0009(12) 0.0002(11) 0.0004(13)
C2 0.0218(14) 0.0184(16) 0.0194(14) -0.0002(12) 0.0024(11) 0.0027(13)
C3 0.0261(15) 0.0191(17) 0.0268(16) 0.0000(13) 0.0022(12) -0.0017(14)
C4 0.0317(16) 0.0253(18) 0.0229(16) -0.0062(13) -0.0009(13) 0.0008(14)
C5 0.0307(16) 0.0276(19) 0.0175(14) -0.0002(13) 0.0050(12) 0.0051(15)
C6 0.0316(14) 0.0185(18) 0.0252(14) 0.0006(13) 0.0090(12) 0.0000(14)
C7 0.0283(13) 0.0183(15) 0.0219(13) -0.0009(15) 0.0038(10) 0.0005(16)
C8 0.047(2) 0.036(2) 0.0253(18) 0.0074(15) 0.0136(15) 0.0043(17)
C9 0.0313(16) 0.0180(16) 0.0169(13) -0.0011(12) 0.0050(12) 0.0019(13)
C10 0.0358(17) 0.0181(18) 0.0201(15) 0.0003(13) 0.0057(13) -0.0044(14)
C11 0.0432(18) 0.0235(18) 0.0173(14) 0.0002(13) 0.0036(13) 0.0016(15)
C12 0.0340(17) 0.031(2) 0.0190(14) -0.0045(13) 0.0069(13) 0.0020(15)
C13 0.0323(15) 0.030(2) 0.0304(16) -0.0022(16) 0.0103(13) -0.0057(17)
C14 0.0354(16) 0.019(2) 0.0290(15) 0.0015(13) 0.0098(13) -0.0008(14)
C15 0.0368(18) 0.050(3) 0.0314(18) 0.0029(18) 0.0015(15) 0.003(2)

loop_
_atom_type_symbol
_atom_type_description
_atom_type_scat_dispersion_real
_atom_type_scat_dispersion_imag
_atom_type_scat_source
C C 0.0181 0.0091 'International Tables Vol C Tables 4.2.6.8 and 6.1.1.4'
H H 0.0000 0.0000 'International Tables Vol C Tables 4.2.6.8 and 6.1.1.4'
N N 0.0311 0.0180 'International Tables Vol C Tables 4.2.6.8 and 6.1.1.4'
O O 0.0492 0.0322 'International Tables Vol C Tables 4.2.6.8 and 6.1.1.4'
S S 0.3331 0.5567 'International Tables Vol C Tables 4.2.6.8 and 6.1.1.4'

loop_
_geom_angle_atom_site_label_1
_geom_angle_atom_site_label_2
_geom_angle_atom_site_label_3
_geom_angle
_geom_angle_site_symmetry_1
_geom_angle_site_symmetry_3
_geom_angle_publ_flag
O2 S1 O1 116.75(15) . . ?
O2 S1 N2 106.48(15) . . ?
O1 S1 N2 111.98(14) . . ?
O2 S1 C9 108.36(15) . . ?
O1 S1 C9 108.00(15) . . ?
N2 S1 C9 104.56(14) . . ?
C5 O3 C8 118.5(3) . . ?
C1 N1 H1A 126(3) . . ?
C1 N1 H1B 123(3) . . ?
H1A N1 H1B 111(4) . . ?
C1 N2 S1 119.9(2) . . ?
N1 C1 N2 126.4(3) . . ?
N1 C1 C2 117.5(3) . . ?
N2 C1 C2 116.1(3) . . ?
C7 C2 C3 118.5(3) . . ?
C7 C2 C1 120.3(3) . . ?
C3 C2 C1 121.2(3) . . ?
C4 C3 C2 120.6(3) . . ?
C4 C3 H3 119.7 . . ?
C2 C3 H3 119.7 . . ?
C3 C4 C5 120.6(3) . . ?
C3 C4 H4 119.7 . . ?
C5 C4 H4 119.7 . . ?
O3 C5 C4 115.5(3) . . ?
O3 C5 C6 124.7(3) . . ?
C4 C5 C6 119.8(3) . . ?
C7 C6 C5 119.1(3) . . ?
C7 C6 H6 120.4 . . ?
C5 C6 H6 120.4 . . ?
C2 C7 C6 121.4(3) . . ?
C2 C7 H7 119.3 . . ?
C6 C7 H7 119.3 . . ?
O3 C8 H8A 109.5 . . ?
O3 C8 H8B 109.5 . . ?
H8A C8 H8B 109.5 . . ?
O3 C8 H8C 109.5 . . ?
H8A C8 H8C 109.5 . . ?
H8B C8 H8C 109.5 . . ?
C10 C9 C14 120.8(3) . . ?
C10 C9 S1 119.7(3) . . ?
C14 C9 S1 119.5(3) . . ?
C9 C10 C11 119.0(3) . . ?
C9 C10 H10 120.5 . . ?
C11 C10 H10 120.5 . . ?
C12 C11 C10 121.3(3) . . ?
C12 C11 H11 119.4 . . ?
C10 C11 H11 119.4 . . ?
C11 C12 C13 118.7(3) . . ?
C11 C12 C15 120.5(3) . . ?
C13 C12 C15 120.8(3) . . ?
C14 C13 C12 120.8(3) . . ?
C14 C13 H13 119.6 . . ?
C12 C13 H13 119.6 . . ?
C13 C14 C9 119.5(3) . . ?
C13 C14 H14 120.2 . . ?
C9 C14 H14 120.2 . . ?
C12 C15 H15A 109.5 . . ?
C12 C15 H15B 109.5 . . ?
H15A C15 H15B 109.5 . . ?
C12 C15 H15C 109.5 . . ?
H15A C15 H15C 109.5 . . ?
H15B C15 H15C 109.5 . . ?

loop_
_geom_bond_atom_site_label_1
_geom_bond_atom_site_label_2
_geom_bond_distance
_geom_bond_site_symmetry_2
_geom_bond_publ_flag
S1 O2 1.439(3) . ?
S1 O1 1.445(2) . ?
S1 N2 1.628(2) . ?
S1 C9 1.766(3) . ?
O3 C5 1.354(4) . ?
O3 C8 1.424(5) . ?
N1 C1 1.316(4) . ?
N1 H1A 0.873(13) . ?
N1 H1B 0.877(13) . ?
N2 C1 1.325(4) . ?
C1 C2 1.488(4) . ?
C2 C7 1.390(5) . ?
C2 C3 1.399(4) . ?
C3 C4 1.380(4) . ?
C3 H3 0.9500 . ?
C4 C5 1.390(5) . ?
C4 H4 0.9500 . ?
C5 C6 1.395(5) . ?
C6 C7 1.395(4) . ?
C6 H6 0.9500 . ?
C7 H7 0.9500 . ?
C8 H8A 0.9800 . ?
C8 H8B 0.9800 . ?
C8 H8C 0.9800 . ?
C9 C10 1.390(4) . ?
C9 C14 1.390(5) . ?
C10 C11 1.391(5) . ?
C10 H10 0.9500 . ?
C11 C12 1.388(5) . ?
C11 H11 0.9500 . ?
C12 C13 1.401(5) . ?
C12 C15 1.505(5) . ?
C13 C14 1.382(4) . ?
C13 H13 0.9500 . ?
C14 H14 0.9500 . ?
C15 H15A 0.9800 . ?
C15 H15B 0.9800 . ?
C15 H15C 0.9800 . ?

loop_
_geom_hbond_atom_site_label_D
_geom_hbond_atom_site_label_H
_geom_hbond_atom_site_label_A
_geom_hbond_distance_DH
_geom_hbond_distance_HA
_geom_hbond_distance_DA
_geom_hbond_angle_DHA
_geom_hbond_site_symmetry_A
_geom_hbond_publ_flag
N1 H1A O1 0.873(13) 2.21(4) 2.783(4) 123(4) . yes
N1 H1A O2 0.873(13) 2.15(3) 2.857(4) 138(4) 1_545 yes
N1 H1B N2 0.877(13) 2.54(3) 3.215(4) 134(3) 1_545 yes
C10 H10 O2 0.95 2.54 3.270(4) 134 1_545 yes
C15 H15B O1 0.98 2.47 3.290(4) 141 1_655 yes

loop_
_geom_torsion_atom_site_label_1
_geom_torsion_atom_site_label_2
_geom_torsion_atom_site_label_3
_geom_torsion_atom_site_label_4
_geom_torsion
_geom_torsion_site_symmetry_1
_geom_torsion_site_symmetry_2
_geom_torsion_site_symmetry_3
_geom_torsion_site_symmetry_4
_geom_torsion_publ_flag
O2 S1 N2 C1 -169.8(2) . . . . ?
O1 S1 N2 C1 -41.1(3) . . . . ?
C9 S1 N2 C1 75.6(3) . . . . ?
S1 N2 C1 N1 4.2(4) . . . . ?
S1 N2 C1 C2 -176.7(2) . . . . ?
N1 C1 C2 C7 -156.5(3) . . . . ?
N2 C1 C2 C7 24.3(4) . . . . ?
N1 C1 C2 C3 25.0(4) . . . . ?
N2 C1 C2 C3 -154.2(3) . . . . ?
C7 C2 C3 C4 -1.3(5) . . . . ?
C1 C2 C3 C4 177.2(3) . . . . ?
C2 C3 C4 C5 0.2(5) . . . . ?
C8 O3 C5 C4 166.2(3) . . . . ?
C8 O3 C5 C6 -14.2(5) . . . . ?
C3 C4 C5 O3 -179.5(3) . . . . ?
C3 C4 C5 C6 0.9(5) . . . . ?
O3 C5 C6 C7 179.5(3) . . . . ?
C4 C5 C6 C7 -0.9(5) . . . . ?
C3 C2 C7 C6 1.4(5) . . . . ?
C1 C2 C7 C6 -177.2(3) . . . . ?
C5 C6 C7 C2 -0.3(5) . . . . ?
O2 S1 C9 C10 128.2(3) . . . . ?
O1 S1 C9 C10 0.8(3) . . . . ?
N2 S1 C9 C10 -118.6(3) . . . . ?
O2 S1 C9 C14 -52.2(3) . . . . ?
O1 S1 C9 C14 -179.5(2) . . . . ?
N2 S1 C9 C14 61.1(3) . . . . ?
C14 C9 C10 C11 0.2(5) . . . . ?
S1 C9 C10 C11 179.8(2) . . . . ?
C9 C10 C11 C12 -0.2(5) . . . . ?
C10 C11 C12 C13 0.1(5) . . . . ?
C10 C11 C12 C15 179.6(3) . . . . ?
C11 C12 C13 C14 0.1(5) . . . . ?
C15 C12 C13 C14 -179.4(3) . . . . ?
C12 C13 C14 C9 -0.2(5) . . . . ?
C10 C9 C14 C13 0.1(5) . . . . ?
S1 C9 C14 C13 -179.6(2) . . . . ?
